data_4330904
loop_
_publ_author_name
'Wenlong Yin'
'Wendong Wang'
'Lei Bai'
'Kai Feng'
'Youguo Shi'
'Wenyu Hao'
'Jiyong Yao'
'Yicheng Wu'

_publ_contact_author_address
;
Center for Crystal Research and Development, 
Technical Institute of Physics and Chemistry, Chinese Academy of Sciences, 
Beijing 100190, P.R. China
;
_publ_contact_author_email jyao@mail.ipc.ac.cn
_publ_contact_author_name 'Jiyong Yao'
_publ_section_title
;
 Syntheses, Structures, Physical Properties, and Electronic Structures of
 Ba2MLnTe5 (M = Ga and Ln = Sm, Gd, Dy, Er, Y; M = In and Ln = Ce, Nd, Sm,
 Gd, Dy, Er, Y)
;
_journal_name_full 'Inorganic Chemistry'
_journal_page_first 11736
_journal_page_last 11744
_journal_paper_doi 10.1021/ic301655e
_journal_volume 51
_journal_year 2012
_chemical_formula_sum 'Ba2 Dy In Te5'
_chemical_formula_weight 1190.00
_space_group_IT_number 36
_symmetry_cell_setting orthorhombic
_symmetry_space_group_name_Hall 'C 2c -2'
_symmetry_space_group_name_H-M 'C m c 21'
_atom_sites_solution_primary direct
_atom_sites_solution_secondary difmap
_audit_creation_method SHELXL-97
_audit_update_record
;
2012-07-24 # Formatted by publCIF
;
_cell_angle_alpha 90.00
_cell_angle_beta 90.00
_cell_angle_gamma 90.00
_cell_formula_units_Z 4
_cell_length_a 4.5198(9)
_cell_length_b 20.065(4)
_cell_length_c 14.089(3)
_cell_measurement_reflns_used 2642
_cell_measurement_temperature 153(2)
_cell_measurement_theta_max 30.0182
_cell_measurement_theta_min 2.0299
_cell_volume 1277.7(5)
_computing_cell_refinement 'CrystalClear (Rigaku Inc., 2008)'
_computing_data_collection 'CrystalClear (Rigaku Inc., 2008)'
_computing_data_reduction 'CrystalClear (Rigaku Inc., 2008)'
_computing_molecular_graphics 'SHELXL-97 (Sheldrick, 1997)'
_computing_publication_material Diamond
_computing_structure_refinement 'SHELXL-97 (Sheldrick, 1997)'
_computing_structure_solution 'SHELXS-97 (Sheldrick, 1990)'
_diffrn_ambient_temperature 153(2)
_diffrn_detector_area_resol_mean 28.5714
_diffrn_measured_fraction_theta_full 0.997
_diffrn_measured_fraction_theta_max 0.997
_diffrn_measurement_device_type 'Rigaku AFC10 diffractometer'
_diffrn_measurement_method dtprofit.ref
_diffrn_radiation_monochromator 'Graphite Monochromator'
_diffrn_radiation_source 'Rotating Anode'
_diffrn_radiation_type MoK\a
_diffrn_radiation_wavelength 0.71073
_diffrn_reflns_av_R_equivalents 0.0468
_diffrn_reflns_av_sigmaI/netI 0.0688
_diffrn_reflns_limit_h_max 6
_diffrn_reflns_limit_h_min -5
_diffrn_reflns_limit_k_max 28
_diffrn_reflns_limit_k_min -17
_diffrn_reflns_limit_l_max 18
_diffrn_reflns_limit_l_min -19
_diffrn_reflns_number 4696
_diffrn_reflns_theta_full 30.05
_diffrn_reflns_theta_max 30.05
_diffrn_reflns_theta_min 2.89
_exptl_absorpt_coefficient_mu 24.772
_exptl_absorpt_correction_T_max 0.180
_exptl_absorpt_correction_T_min 0.040
_exptl_absorpt_correction_type numerical
_exptl_absorpt_process_details 'face indexed'
_exptl_crystal_colour Black
_exptl_crystal_density_diffrn 6.186
_exptl_crystal_description Prism
_exptl_crystal_F_000 1948
_exptl_crystal_size_max 0.2860
_exptl_crystal_size_mid 0.1150
_exptl_crystal_size_min 0.0700
_refine_diff_density_max 1.779
_refine_diff_density_min -3.207
_refine_diff_density_rms 0.447
_refine_ls_abs_structure_details 'Flack H D (1983), Acta Cryst. A39, 876-881'
_refine_ls_abs_structure_Flack 0.04(2)
_refine_ls_extinction_coef 0.00078(2)
_refine_ls_extinction_expression Fc^*^=kFc[1+0.001xFc^2^\l^3^/sin(2\q)]^-1/4^
_refine_ls_extinction_method SHELXL
_refine_ls_goodness_of_fit_ref 0.999
_refine_ls_matrix_type full
_refine_ls_number_parameters 56
_refine_ls_number_reflns 1993
_refine_ls_number_restraints 1
_refine_ls_restrained_S_all 0.999
_refine_ls_R_factor_all 0.0320
_refine_ls_R_factor_gt 0.0298
_refine_ls_shift/su_max 0.001
_refine_ls_shift/su_mean 0.000
_refine_ls_structure_factor_coef Fsqd
_refine_ls_weighting_details 'calc w=1/[\s^2^(Fo^2^)+(0.0100P)^2^+0.0000P] where P=(Fo^2^+2Fc^2^)/3'
_refine_ls_weighting_scheme calc
_refine_ls_wR_factor_gt 0.0596
_refine_ls_wR_factor_ref 0.0601
_reflns_number_gt 1873
_reflns_number_total 1993
_reflns_threshold_expression >2sigma(I)
_cod_data_source_file ic301655e_si_002_11.cif
_cod_data_source_block Ba2InDyTe5
_cod_original_cell_volume 1277.7(4)
_cod_database_code 4330904

loop_
_symmetry_equiv_pos_as_xyz
'x, y, z'
'-x, -y, z+1/2'
'x, -y, z+1/2'
'-x, y, z'
'x+1/2, y+1/2, z'
'-x+1/2, -y+1/2, z+1/2'
'x+1/2, -y+1/2, z+1/2'
'-x+1/2, y+1/2, z'

loop_
_atom_site_label
_atom_site_type_symbol
_atom_site_fract_x
_atom_site_fract_y
_atom_site_fract_z
_atom_site_U_iso_or_equiv
_atom_site_adp_type
_atom_site_occupancy
_atom_site_symmetry_multiplicity
_atom_site_calc_flag
_atom_site_refinement_flags
Ba1 Ba 1.0000 0.86955(4) 0.68437(6) 0.00624(18) Uani 1 2 d S
Ba2 Ba 1.0000 0.88096(5) 0.31746(5) 0.00605(18) Uani 1 2 d S
In In 1.0000 0.55594(6) 0.56569(7) 0.0068(2) Uani 1 2 d S
Dy Dy 1.0000 0.79091(4) 0.98195(5) 0.00633(14) Uani 1 2 d S
Te1 Te 1.0000 0.64319(5) 0.99892(7) 0.00582(19) Uani 1 2 d S
Te2 Te 1.0000 0.70780(5) 0.33825(6) 0.0056(2) Uani 1 2 d S
Te3 Te 1.0000 0.69016(5) 0.63536(6) 0.0058(2) Uani 1 2 d S
Te4 Te 1.0000 0.49591(5) 0.73782(7) 0.00583(18) Uani 1 2 d S
Te5 Te 1.0000 0.95090(5) 0.94835(7) 0.0062(2) Uani 1 2 d S

loop_
_atom_site_aniso_label
_atom_site_aniso_U_11
_atom_site_aniso_U_22
_atom_site_aniso_U_33
_atom_site_aniso_U_23
_atom_site_aniso_U_13
_atom_site_aniso_U_12
Ba1 0.0059(4) 0.0033(4) 0.0095(4) 0.0001(3) 0.000 0.000
Ba2 0.0057(4) 0.0028(4) 0.0097(4) 0.0014(3) 0.000 0.000
In 0.0074(5) 0.0044(5) 0.0086(4) 0.0004(4) 0.000 0.000
Dy 0.0075(3) 0.0031(3) 0.0084(3) 0.0007(2) 0.000 0.000
Te1 0.0072(4) 0.0027(4) 0.0075(4) 0.0006(4) 0.000 0.000
Te2 0.0063(5) 0.0025(4) 0.0079(4) -0.0008(4) 0.000 0.000
Te3 0.0074(5) 0.0018(4) 0.0081(4) -0.0004(4) 0.000 0.000
Te4 0.0085(4) 0.0008(4) 0.0081(4) -0.0001(3) 0.000 0.000
Te5 0.0065(5) 0.0033(4) 0.0087(4) 0.0009(4) 0.000 0.000

loop_
_atom_type_symbol
_atom_type_description
_atom_type_scat_dispersion_real
_atom_type_scat_dispersion_imag
_atom_type_scat_source
In In -0.7276 1.3100 'International Tables Vol C Tables 4.2.6.8 and 6.1.1.4'
Te Te -0.5308 1.6751 'International Tables Vol C Tables 4.2.6.8 and 6.1.1.4'
Ba Ba -0.3244 2.2819 'International Tables Vol C Tables 4.2.6.8 and 6.1.1.4'
Dy Dy -0.1892 4.4098 'International Tables Vol C Tables 4.2.6.8 and 6.1.1.4'

loop_
_geom_angle_atom_site_label_1
_geom_angle_atom_site_label_2
_geom_angle_atom_site_label_3
_geom_angle
_geom_angle_site_symmetry_1
_geom_angle_site_symmetry_3
Te1 Ba1 Te1 81.45(3) 6_664 6_764
Te1 Ba1 Te4 129.85(3) 6_664 5
Te1 Ba1 Te4 78.07(2) 6_764 5
Te1 Ba1 Te4 78.07(2) 6_664 5_455
Te1 Ba1 Te4 129.85(3) 6_764 5_455
Te4 Ba1 Te4 81.02(3) 5 5_455
Te1 Ba1 Te2 148.97(4) 6_664 6_765
Te1 Ba1 Te2 90.76(2) 6_764 6_765
Te4 Ba1 Te2 76.66(3) 5 6_765
Te4 Ba1 Te2 127.55(3) 5_455 6_765
Te1 Ba1 Te2 90.76(2) 6_664 6_665
Te1 Ba1 Te2 148.97(4) 6_764 6_665
Te4 Ba1 Te2 127.55(3) 5 6_665
Te4 Ba1 Te2 76.66(3) 5_455 6_665
Te2 Ba1 Te2 80.57(3) 6_765 6_665
Te1 Ba1 Te3 77.61(2) 6_664 .
Te1 Ba1 Te3 77.61(2) 6_764 .
Te4 Ba1 Te3 139.159(17) 5 .
Te4 Ba1 Te3 139.159(17) 5_455 .
Te2 Ba1 Te3 71.38(3) 6_765 .
Te2 Ba1 Te3 71.38(3) 6_665 .
Te1 Ba1 Ba1 130.722(16) 6_664 1_655
Te1 Ba1 Ba1 49.277(16) 6_764 1_655
Te4 Ba1 Ba1 49.488(16) 5 1_655
Te4 Ba1 Ba1 130.513(16) 5_455 1_655
Te2 Ba1 Ba1 49.714(16) 6_765 1_655
Te2 Ba1 Ba1 130.286(16) 6_665 1_655
Te3 Ba1 Ba1 90.0 . 1_655
Te1 Ba1 Ba1 49.277(16) 6_664 1_455
Te1 Ba1 Ba1 130.722(16) 6_764 1_455
Te4 Ba1 Ba1 130.513(16) 5 1_455
Te4 Ba1 Ba1 49.488(16) 5_455 1_455
Te2 Ba1 Ba1 130.286(16) 6_765 1_455
Te2 Ba1 Ba1 49.714(16) 6_665 1_455
Te3 Ba1 Ba1 90.0 . 1_455
Ba1 Ba1 Ba1 180.0 1_655 1_455
Te1 Ba2 Te1 81.95(3) 6_764 6_664
Te1 Ba2 Te2 78.32(2) 6_764 .
Te1 Ba2 Te2 78.32(2) 6_664 .
Te1 Ba2 Te4 85.09(2) 6_764 6_764
Te1 Ba2 Te4 138.91(3) 6_664 6_764
Te2 Ba2 Te4 136.37(2) . 6_764
Te1 Ba2 Te4 138.91(3) 6_764 6_664
Te1 Ba2 Te4 85.09(2) 6_664 6_664
Te2 Ba2 Te4 136.37(2) . 6_664
Te4 Ba2 Te4 79.57(3) 6_764 6_664
Te1 Ba2 Te3 149.26(4) 6_764 6_664
Te1 Ba2 Te3 93.42(2) 6_664 6_664
Te2 Ba2 Te3 70.99(3) . 6_664
Te4 Ba2 Te3 116.09(3) 6_764 6_664
Te4 Ba2 Te3 70.07(3) 6_664 6_664
Te1 Ba2 Te3 93.42(2) 6_764 6_764
Te1 Ba2 Te3 149.26(4) 6_664 6_764
Te2 Ba2 Te3 70.99(3) . 6_764
Te4 Ba2 Te3 70.07(3) 6_764 6_764
Te4 Ba2 Te3 116.09(3) 6_664 6_764
Te3 Ba2 Te3 75.18(3) 6_664 6_764
Te1 Ba2 Te5 76.56(2) 6_764 2_774
Te1 Ba2 Te5 76.56(2) 6_664 2_774
Te2 Ba2 Te5 146.52(3) . 2_774
Te4 Ba2 Te5 62.52(3) 6_764 2_774
Te4 Ba2 Te5 62.52(3) 6_664 2_774
Te3 Ba2 Te5 132.08(2) 6_664 2_774
Te3 Ba2 Te5 132.08(2) 6_764 2_774
Te1 Ba2 Ba2 49.027(15) 6_764 1_655
Te1 Ba2 Ba2 130.974(15) 6_664 1_655
Te2 Ba2 Ba2 90.0 . 1_655
Te4 Ba2 Ba2 50.213(16) 6_764 1_655
Te4 Ba2 Ba2 129.787(16) 6_664 1_655
Te3 Ba2 Ba2 127.587(14) 6_664 1_655
Te3 Ba2 Ba2 52.411(14) 6_764 1_655
Te5 Ba2 Ba2 90.0 2_774 1_655
Te1 Ba2 Ba2 130.974(15) 6_764 1_455
Te1 Ba2 Ba2 49.027(15) 6_664 1_455
Te2 Ba2 Ba2 90.0 . 1_455
Te4 Ba2 Ba2 129.787(16) 6_764 1_455
Te4 Ba2 Ba2 50.213(16) 6_664 1_455
Te3 Ba2 Ba2 52.411(14) 6_664 1_455
Te3 Ba2 Ba2 127.587(14) 6_764 1_455
Te5 Ba2 Ba2 90.0 2_774 1_455
Ba2 Ba2 Ba2 180.0 1_655 1_455
Te4 In Te5 120.42(3) . 6_664
Te4 In Te5 120.42(3) . 6_764
Te5 In Te5 107.44(5) 6_664 6_764
Te4 In Te3 96.39(4) . .
Te5 In Te3 104.36(4) 6_664 .
Te5 In Te3 104.36(4) 6_764 .
Te1 Dy Te2 93.56(3) . 6_665
Te1 Dy Te2 93.56(3) . 6_765
Te2 Dy Te2 96.28(3) 6_665 6_765
Te1 Dy Te3 93.73(3) . 6_765
Te2 Dy Te3 172.36(3) 6_665 6_765
Te2 Dy Te3 85.56(2) 6_765 6_765
Te1 Dy Te3 93.73(3) . 6_665
Te2 Dy Te3 85.56(2) 6_665 6_665
Te2 Dy Te3 172.36(3) 6_765 6_665
Te3 Dy Te3 91.68(3) 6_765 6_665
Te1 Dy Te5 176.23(4) . .
Te2 Dy Te5 83.93(3) 6_665 .
Te2 Dy Te5 83.93(3) 6_765 .
Te3 Dy Te5 88.90(3) 6_765 .
Te3 Dy Te5 88.90(3) 6_665 .
Dy Te1 Ba2 94.62(3) . 6_665
Dy Te1 Ba2 94.62(3) . 6_765
Ba2 Te1 Ba2 81.95(3) 6_665 6_765
Dy Te1 Ba1 97.71(3) . 6_765
Ba2 Te1 Ba1 167.67(3) 6_665 6_765
Ba2 Te1 Ba1 96.97(2) 6_765 6_765
Dy Te1 Ba1 97.71(3) . 6_665
Ba2 Te1 Ba1 96.97(2) 6_665 6_665
Ba2 Te1 Ba1 167.67(3) 6_765 6_665
Ba1 Te1 Ba1 81.45(3) 6_765 6_665
Dy Te2 Dy 96.28(3) 6_764 6_664
Dy Te2 Ba2 92.72(3) 6_764 .
Dy Te2 Ba2 92.72(3) 6_664 .
Dy Te2 Ba1 154.06(4) 6_764 6_664
Dy Te2 Ba1 86.34(2) 6_664 6_664
Ba2 Te2 Ba1 112.98(3) . 6_664
Dy Te2 Ba1 86.34(2) 6_764 6_764
Dy Te2 Ba1 154.06(4) 6_664 6_764
Ba2 Te2 Ba1 112.98(3) . 6_764
Ba1 Te2 Ba1 80.57(3) 6_664 6_764
In Te3 Dy 83.01(3) . 6_664
In Te3 Dy 83.01(3) . 6_764
Dy Te3 Dy 91.68(3) 6_664 6_764
In Te3 Ba1 170.83(4) . .
Dy Te3 Ba1 90.62(3) 6_664 .
Dy Te3 Ba1 90.62(3) 6_764 .
In Te3 Ba2 82.83(3) . 6_765
Dy Te3 Ba2 163.58(4) 6_664 6_765
Dy Te3 Ba2 94.82(2) 6_764 6_765
Ba1 Te3 Ba2 104.35(3) . 6_765
In Te3 Ba2 82.83(3) . 6_665
Dy Te3 Ba2 94.82(2) 6_664 6_665
Dy Te3 Ba2 163.58(4) 6_764 6_665
Ba1 Te3 Ba2 104.35(3) . 6_665
Ba2 Te3 Ba2 75.18(3) 6_765 6_665
In Te4 Ba1 97.49(3) . 5_445
In Te4 Ba1 97.49(3) . 5_545
Ba1 Te4 Ba1 81.02(3) 5_445 5_545
In Te4 Ba2 88.47(3) . 6_765
Ba1 Te4 Ba2 173.93(4) 5_445 6_765
Ba1 Te4 Ba2 99.38(2) 5_545 6_765
In Te4 Ba2 88.47(3) . 6_665
Ba1 Te4 Ba2 99.38(2) 5_445 6_665
Ba1 Te4 Ba2 173.93(4) 5_545 6_665
Ba2 Te4 Ba2 79.58(3) 6_765 6_665
In Te5 In 107.44(5) 6_765 6_665
In Te5 Dy 82.27(3) 6_765 .
In Te5 Dy 82.27(3) 6_665 .
In Te5 Ba2 109.01(3) 6_765 2_775
In Te5 Ba2 109.01(3) 6_665 2_775
Dy Te5 Ba2 159.73(4) . 2_775

loop_
_geom_bond_atom_site_label_1
_geom_bond_atom_site_label_2
_geom_bond_distance
_geom_bond_site_symmetry_2
Ba1 Te1 3.4640(11) 6_664
Ba1 Te1 3.4640(11) 6_764
Ba1 Te4 3.4788(11) 5
Ba1 Te4 3.4788(11) 5_455
Ba1 Te2 3.4951(11) 6_765
Ba1 Te2 3.4951(11) 6_665
Ba1 Te3 3.6650(15) .
Ba1 Ba1 4.5198(9) 1_655
Ba1 Ba1 4.5198(9) 1_455
Ba2 Te1 3.4465(10) 6_764
Ba2 Te1 3.4465(10) 6_664
Ba2 Te2 3.4868(15) .
Ba2 Te4 3.5314(12) 6_764
Ba2 Te4 3.5314(12) 6_664
Ba2 Te3 3.7049(11) 6_664
Ba2 Te3 3.7049(11) 6_764
Ba2 Te5 3.8450(15) 2_774
Ba2 Ba2 4.5198(9) 1_655
Ba2 Ba2 4.5198(9) 1_455
In Te4 2.7078(15) .
In Te5 2.8034(9) 6_664
In Te5 2.8034(9) 6_764
In Te3 2.8665(16) .
Dy Te1 2.9736(13) .
Dy Te2 3.0343(8) 6_665
Dy Te2 3.0343(8) 6_765
Dy Te3 3.1501(9) 6_765
Dy Te3 3.1501(9) 6_665
Dy Te5 3.2449(14) .
Te1 Ba2 3.4465(10) 6_665
Te1 Ba2 3.4465(10) 6_765
Te1 Ba1 3.4640(11) 6_765
Te1 Ba1 3.4640(11) 6_665
Te2 Dy 3.0343(8) 6_764
Te2 Dy 3.0343(8) 6_664
Te2 Ba1 3.4951(11) 6_664
Te2 Ba1 3.4951(11) 6_764
Te3 Dy 3.1501(9) 6_664
Te3 Dy 3.1501(9) 6_764
Te3 Ba2 3.7048(11) 6_765
Te3 Ba2 3.7048(11) 6_665
Te4 Ba1 3.4789(11) 5_445
Te4 Ba1 3.4789(11) 5_545
Te4 Ba2 3.5314(12) 6_765
Te4 Ba2 3.5314(11) 6_665
Te5 In 2.8034(9) 6_765
Te5 In 2.8034(9) 6_665
Te5 Ba2 3.8450(15) 2_775
